data_4338924
loop_
_publ_author_name
'Brylev, Konstantin A.'
'Mironov, Yuri V.'
'Yarovoi, Spartak S.'
'Naumov, Nikolai G.'
'Fedorov, Vladimir E.'
'Kim, Sung-Jin'
'Kitamura, Noboru'
'Kuwahara, Yusuke'
'Yamada, Konatsu'
'Ishizaka, Shoji'
'Sasaki, Yoichi'

_publ_section_title
;
 A family of octahedral rhenium cluster complexes [Re6Q8(H2O)n(OH)6-n]n-4
 (Q=S, Se; n=0-6): structural and pH-dependent spectroscopic studies.
;
_journal_issue 18
_journal_name_full 'Inorganic chemistry'
_journal_page_first 7414
_journal_page_last 7422
_journal_paper_doi 10.1021/ic7005265
_journal_volume 46
_journal_year 2007
_chemical_formula_moiety '[Re6S8(H2O)6][Re6S6Br8].10H2O'
_chemical_formula_sum 'Br8 H32 O16 Re12 S14'
_chemical_formula_weight 3610.78
_space_group_IT_number 2
_symmetry_cell_setting triclinic
_symmetry_Int_Tables_number 2
_symmetry_space_group_name_Hall '-P 1'
_symmetry_space_group_name_H-M 'P -1'
_atom_sites_solution_primary direct
_atom_sites_solution_secondary difmap
_audit_creation_method SHELXL-97
_cell_angle_alpha 99.966(2)
_cell_angle_beta 90.343(3)
_cell_angle_gamma 115.183(2)
_cell_formula_units_Z 1
_cell_length_a 9.1109(8)
_cell_length_b 9.2467(8)
_cell_length_c 15.8877(15)
_cell_measurement_temperature 153(2)
_cell_volume 1188.21(19)
_computing_structure_refinement 'SHELXL-97 (Sheldrick, 1997)'
_computing_structure_solution 'SHELXS-97 (Sheldrick, 1990)'
_diffrn_ambient_temperature 153(2)
_diffrn_measured_fraction_theta_full 0.935
_diffrn_measured_fraction_theta_max 0.935
_diffrn_measurement_device_type 'Bruker Nonius X8Apex CCD area-detector'
_diffrn_measurement_method '\f scans'
_diffrn_radiation_monochromator graphite
_diffrn_radiation_type MoK\a
_diffrn_radiation_wavelength 0.71073
_diffrn_reflns_av_R_equivalents 0.0380
_diffrn_reflns_av_sigmaI/netI 0.0721
_diffrn_reflns_limit_h_max 11
_diffrn_reflns_limit_h_min -10
_diffrn_reflns_limit_k_max 7
_diffrn_reflns_limit_k_min -11
_diffrn_reflns_limit_l_max 20
_diffrn_reflns_limit_l_min -20
_diffrn_reflns_number 8570
_diffrn_reflns_theta_full 27.48
_diffrn_reflns_theta_max 27.48
_diffrn_reflns_theta_min 1.31
_diffrn_source 'fine-focus sealed tube'
_exptl_absorpt_coefficient_mu 37.804
_exptl_absorpt_correction_T_max 0.7037
_exptl_absorpt_correction_T_min 0.0647
_exptl_absorpt_correction_type multi-scan
_exptl_absorpt_process_details SADABS
_exptl_crystal_colour yellow
_exptl_crystal_density_diffrn 5.046
_exptl_crystal_density_method 'not measured'
_exptl_crystal_description plate
_exptl_crystal_F_000 1564
_exptl_crystal_size_max 0.16
_exptl_crystal_size_mid 0.06
_exptl_crystal_size_min 0.01
_refine_diff_density_max 3.839
_refine_diff_density_min -4.591
_refine_diff_density_rms 0.640
_refine_ls_extinction_method none
_refine_ls_goodness_of_fit_ref 1.002
_refine_ls_matrix_type full
_refine_ls_number_parameters 230
_refine_ls_number_reflns 5085
_refine_ls_number_restraints 0
_refine_ls_restrained_S_all 1.002
_refine_ls_R_factor_all 0.0669
_refine_ls_R_factor_gt 0.0463
_refine_ls_shift/su_max 0.000
_refine_ls_shift/su_mean 0.000
_refine_ls_structure_factor_coef Fsqd
_refine_ls_weighting_details 'calc w=1/[\s^2^(Fo^2^)+(0.0772P)^2^+0.0000P] where P=(Fo^2^+2Fc^2^)/3'
_refine_ls_weighting_scheme calc
_refine_ls_wR_factor_gt 0.1254
_refine_ls_wR_factor_ref 0.1346
_reflns_number_gt 3857
_reflns_number_total 5085
_reflns_threshold_expression >2sigma(I)
_cod_data_source_file ic7005265-file003.cif
_cod_data_source_block compound3
_cod_original_cell_volume 1188.21(18)
_cod_original_sg_symbol_H-M P-1
_cod_original_formula_sum 'H32 Br8 O16 Re12 S14'
_cod_database_code 4338924

loop_
_symmetry_equiv_pos_as_xyz
'x, y, z'
'-x, -y, -z'

loop_
_atom_site_label
_atom_site_type_symbol
_atom_site_fract_x
_atom_site_fract_y
_atom_site_fract_z
_atom_site_U_iso_or_equiv
_atom_site_adp_type
_atom_site_occupancy
_atom_site_symmetry_multiplicity
_atom_site_calc_flag
_atom_site_refinement_flags
Re1 Re 0.65071(7) 0.94887(8) -0.05596(4) 0.01200(16) Uani 1 1 d .
Re2 Re 0.61014(7) 1.02955(8) 0.10247(4) 0.01160(16) Uani 1 1 d .
Re3 Re 0.62068(7) 1.21355(8) -0.00401(4) 0.01239(16) Uani 1 1 d .
Re4 Re 0.51223(7) 0.31189(7) 0.44854(4) 0.00916(15) Uani 1 1 d .
Re5 Re 0.52984(7) 0.56972(8) 0.39716(4) 0.00963(15) Uani 1 1 d .
Re6 Re 0.27852(7) 0.40098(8) 0.47242(4) 0.00998(16) Uani 1 1 d .
Br5 Br 0.7484(4) 0.4813(4) 0.3800(2) 0.0191(11) Uani 0.187(12) 1 d P
Br6 Br 0.3025(3) 0.6511(4) 0.42460(19) 0.0189(10) Uani 0.312(12) 1 d P
Br7 Br 0.2673(3) 0.1553(3) 0.52440(17) 0.0166(9) Uani 0.373(12) 1 d P
Br8 Br 0.3320(4) 0.2965(4) 0.3296(2) 0.0182(12) Uani 0.125(11) 1 d P
Br4t Br 0.52046(19) 0.0469(2) 0.37988(11) 0.0165(4) Uani 1 1 d .
Br5t Br 0.5760(2) 0.6759(2) 0.25802(11) 0.0205(4) Uani 1 1 d .
Br6t Br -0.02571(19) 0.2605(2) 0.43410(12) 0.0219(4) Uani 1 1 d .
S1 S 0.6303(5) 0.7807(5) 0.0474(3) 0.0175(9) Uani 1 1 d .
S2 S 0.8550(5) 1.1790(5) 0.0390(3) 0.0171(9) Uani 1 1 d .
S3 S 0.6500(5) 1.1244(5) -0.1524(3) 0.0141(8) Uani 1 1 d .
S4 S 0.4249(5) 0.7244(5) -0.1447(3) 0.0138(8) Uani 1 1 d .
S5 S 0.7484(4) 0.4813(4) 0.3800(2) 0.0191(11) Uani 0.813(12) 1 d P
S6 S 0.3025(3) 0.6511(4) 0.42460(19) 0.0189(10) Uani 0.688(12) 1 d P
S7 S 0.2673(3) 0.1553(3) 0.52440(17) 0.0166(9) Uani 0.627(12) 1 d P
S8 S 0.3320(4) 0.2965(4) 0.3296(2) 0.0182(12) Uani 0.875(11) 1 d P
O1 O 0.8275(15) 0.8820(16) -0.1179(8) 0.024(3) Uani 1 1 d .
O2 O 0.7483(13) 1.0787(15) 0.2221(7) 0.019(3) Uani 1 1 d .
O3 O 0.7699(16) 1.4633(15) -0.0064(8) 0.026(3) Uani 1 1 d .
O1W O 0.112(3) 0.3658(18) -0.1467(13) 0.071(7) Uani 1 1 d .
O2W O 0.2372(14) 0.4237(15) 0.1481(9) 0.025(3) Uani 1 1 d .
O3W O 1.012(2) 0.477(3) 0.2428(12) 0.075(7) Uani 1 1 d .
O4W O -0.0249(14) -0.0438(15) 0.2263(9) 0.024(3) Uani 1 1 d .
O5W O 0.0961(18) -0.162(2) 0.3473(11) 0.050(4) Uani 1 1 d .

loop_
_atom_site_aniso_label
_atom_site_aniso_U_11
_atom_site_aniso_U_22
_atom_site_aniso_U_33
_atom_site_aniso_U_23
_atom_site_aniso_U_13
_atom_site_aniso_U_12
Re1 0.0098(3) 0.0138(3) 0.0144(3) 0.0034(2) 0.0030(2) 0.0068(3)
Re2 0.0094(3) 0.0135(3) 0.0132(3) 0.0030(2) 0.0019(2) 0.0060(3)
Re3 0.0108(3) 0.0113(3) 0.0153(3) 0.0036(2) 0.0029(2) 0.0046(3)
Re4 0.0075(3) 0.0076(3) 0.0136(3) 0.0029(2) 0.0032(2) 0.0040(2)
Re5 0.0079(3) 0.0091(3) 0.0130(3) 0.0043(2) 0.0033(2) 0.0039(2)
Re6 0.0056(3) 0.0091(3) 0.0158(3) 0.0035(2) 0.0024(2) 0.0033(2)
Br5 0.0188(18) 0.0150(19) 0.024(2) 0.0057(13) -0.0005(13) 0.0073(14)
Br6 0.0159(15) 0.0150(17) 0.0210(17) 0.0036(11) 0.0067(11) 0.0021(12)
Br7 0.0182(14) 0.0194(16) 0.0176(15) 0.0034(11) 0.0015(10) 0.0131(12)
Br8 0.0177(19) 0.016(2) 0.023(2) 0.0069(15) 0.0049(14) 0.0081(15)
Br4t 0.0165(8) 0.0138(8) 0.0219(9) 0.0025(6) 0.0059(6) 0.0094(7)
Br5t 0.0241(9) 0.0197(9) 0.0193(9) 0.0100(7) 0.0057(7) 0.0086(7)
Br6t 0.0064(7) 0.0201(9) 0.0364(11) 0.0053(7) 0.0014(7) 0.0033(6)
S1 0.018(2) 0.023(2) 0.017(2) 0.0068(17) 0.0035(16) 0.0127(18)
S2 0.0124(19) 0.017(2) 0.021(2) 0.0032(17) 0.0012(16) 0.0054(17)
S3 0.0115(18) 0.014(2) 0.018(2) 0.0058(16) 0.0038(15) 0.0057(16)
S4 0.0112(18) 0.013(2) 0.016(2) 0.0018(16) 0.0030(15) 0.0039(16)
S5 0.0188(18) 0.0150(19) 0.024(2) 0.0057(13) -0.0005(13) 0.0073(14)
S6 0.0159(15) 0.0150(17) 0.0210(17) 0.0036(11) 0.0067(11) 0.0021(12)
S7 0.0182(14) 0.0194(16) 0.0176(15) 0.0034(11) 0.0015(10) 0.0131(12)
S8 0.0177(19) 0.016(2) 0.023(2) 0.0069(15) 0.0049(14) 0.0081(15)
O1 0.026(7) 0.028(7) 0.028(7) 0.004(6) 0.004(6) 0.021(6)
O2 0.010(5) 0.029(7) 0.012(6) 0.004(5) -0.002(4) 0.004(5)
O3 0.037(8) 0.020(7) 0.025(7) 0.010(5) -0.006(6) 0.014(6)
O1W 0.100(16) 0.017(8) 0.073(14) -0.011(8) -0.050(12) 0.011(10)
O2W 0.019(6) 0.014(6) 0.039(8) 0.005(6) 0.008(6) 0.006(5)
O3W 0.051(12) 0.14(2) 0.051(12) 0.002(12) 0.002(9) 0.063(13)
O4W 0.020(6) 0.021(7) 0.034(8) 0.011(6) 0.012(5) 0.009(6)
O5W 0.025(8) 0.074(13) 0.052(11) 0.028(9) 0.003(7) 0.018(8)

loop_
_atom_type_symbol
_atom_type_description
_atom_type_scat_dispersion_real
_atom_type_scat_dispersion_imag
_atom_type_scat_source
O O 0.0106 0.0060 'International Tables Vol C Tables 4.2.6.8 and 6.1.1.4'
H H 0.0000 0.0000 'International Tables Vol C Tables 4.2.6.8 and 6.1.1.4'
S S 0.1246 0.1234 'International Tables Vol C Tables 4.2.6.8 and 6.1.1.4'
Br Br -0.2901 2.4595 'International Tables Vol C Tables 4.2.6.8 and 6.1.1.4'
Re Re -1.0185 7.2310 'International Tables Vol C Tables 4.2.6.8 and 6.1.1.4'

loop_
_geom_angle_atom_site_label_1
_geom_angle_atom_site_label_2
_geom_angle_atom_site_label_3
_geom_angle
_geom_angle_site_symmetry_1
_geom_angle_site_symmetry_3
O1 Re1 S2 92.8(4) . .
O1 Re1 S1 90.5(4) . .
S2 Re1 S1 89.94(15) . .
O1 Re1 S4 92.9(4) . .
S2 Re1 S4 174.31(14) . .
S1 Re1 S4 90.02(15) . .
O1 Re1 S3 95.4(4) . .
S2 Re1 S3 89.92(15) . .
S1 Re1 S3 174.09(14) . .
S4 Re1 S3 89.54(14) . .
O1 Re1 Re3 136.8(4) . .
S2 Re1 Re3 57.63(11) . .
S1 Re1 Re3 117.49(11) . .
S4 Re1 Re3 117.57(10) . .
S3 Re1 Re3 57.77(10) . .
O1 Re1 Re2 133.1(3) . .
S2 Re1 Re2 57.76(11) . .
S1 Re1 Re2 57.51(11) . .
S4 Re1 Re2 117.75(10) . .
S3 Re1 Re2 117.75(10) . .
Re3 Re1 Re2 60.01(3) . .
O1 Re1 Re3 133.3(4) . 2_675
S2 Re1 Re3 117.77(11) . 2_675
S1 Re1 Re3 57.71(10) . 2_675
S4 Re1 Re3 57.73(10) . 2_675
S3 Re1 Re3 117.39(9) . 2_675
Re3 Re1 Re3 89.89(3) . 2_675
Re2 Re1 Re3 60.05(2) . 2_675
O1 Re1 Re2 136.8(3) . 2_675
S2 Re1 Re2 117.61(11) . 2_675
S1 Re1 Re2 117.53(10) . 2_675
S4 Re1 Re2 57.60(10) . 2_675
S3 Re1 Re2 57.56(9) . 2_675
Re3 Re1 Re2 60.00(2) . 2_675
Re2 Re1 Re2 90.03(3) . 2_675
Re3 Re1 Re2 59.85(2) 2_675 2_675
O2 Re2 S1 95.0(4) . .
O2 Re2 S2 90.5(3) . .
S1 Re2 S2 89.89(15) . .
O2 Re2 S3 95.3(3) . 2_675
S1 Re2 S3 89.79(14) . 2_675
S2 Re2 S3 174.21(14) . 2_675
O2 Re2 S4 90.6(4) . 2_675
S1 Re2 S4 174.39(14) . 2_675
S2 Re2 S4 89.93(14) . 2_675
S3 Re2 S4 89.83(14) 2_675 2_675
O2 Re2 Re3 131.7(3) . .
S1 Re2 Re3 117.67(11) . .
S2 Re2 Re3 57.53(11) . .
S3 Re2 Re3 117.77(10) 2_675 .
S4 Re2 Re3 57.82(10) 2_675 .
O2 Re2 Re1 134.6(3) . .
S1 Re2 Re1 57.73(10) . .
S2 Re2 Re1 57.45(10) . .
S3 Re2 Re1 117.80(10) 2_675 .
S4 Re2 Re1 117.77(10) 2_675 .
Re3 Re2 Re1 59.97(3) . .
O2 Re2 Re3 138.5(3) . 2_675
S1 Re2 Re3 57.77(10) . 2_675
S2 Re2 Re3 117.45(11) . 2_675
S3 Re2 Re3 57.79(10) 2_675 2_675
S4 Re2 Re3 117.59(10) 2_675 2_675
Re3 Re2 Re3 89.86(3) . 2_675
Re1 Re2 Re3 60.03(2) . 2_675
O2 Re2 Re1 135.2(3) . 2_675
S1 Re2 Re1 117.56(10) . 2_675
S2 Re2 Re1 117.47(11) . 2_675
S3 Re2 Re1 57.82(10) 2_675 2_675
S4 Re2 Re1 57.79(9) 2_675 2_675
Re3 Re2 Re1 59.97(2) . 2_675
Re1 Re2 Re1 89.97(3) . 2_675
Re3 Re2 Re1 59.82(3) 2_675 2_675
O3 Re3 S2 90.6(4) . .
O3 Re3 S1 95.2(4) . 2_675
S2 Re3 S1 174.20(15) . 2_675
O3 Re3 S3 93.1(4) . .
S2 Re3 S3 89.94(14) . .
S1 Re3 S3 89.49(14) 2_675 .
O3 Re3 S4 92.4(4) . 2_675
S2 Re3 S4 90.01(14) . 2_675
S1 Re3 S4 90.01(14) 2_675 2_675
S3 Re3 S4 174.50(14) . 2_675
O3 Re3 Re1 133.6(4) . .
S2 Re3 Re1 57.53(10) . .
S1 Re3 Re1 117.58(11) 2_675 .
S3 Re3 Re1 57.91(10) . .
S4 Re3 Re1 117.74(10) 2_675 .
O3 Re3 Re2 133.1(3) . .
S2 Re3 Re2 57.72(11) . .
S1 Re3 Re2 117.72(11) 2_675 .
S3 Re3 Re2 117.90(10) . .
S4 Re3 Re2 57.75(10) 2_675 .
Re1 Re3 Re2 60.01(3) . .
O3 Re3 Re1 136.3(4) . 2_675
S2 Re3 Re1 117.86(11) . 2_675
S1 Re3 Re1 57.58(11) 2_675 2_675
S3 Re3 Re1 117.56(10) . 2_675
S4 Re3 Re1 57.84(9) 2_675 2_675
Re1 Re3 Re1 90.11(3) . 2_675
Re2 Re3 Re1 60.17(2) . 2_675
O3 Re3 Re2 136.7(3) . 2_675
S2 Re3 Re2 117.68(11) . 2_675
S1 Re3 Re2 57.42(11) 2_675 2_675
S3 Re3 Re2 57.66(9) . 2_675
S4 Re3 Re2 117.73(10) 2_675 2_675
Re1 Re3 Re2 60.18(2) . 2_675
Re2 Re3 Re2 90.14(3) . 2_675
Re1 Re3 Re2 59.92(2) 2_675 2_675
Br8 Re4 Br5 89.75(12) . .
Br8 Re4 S6 175.50(11) . 2_666
Br5 Re4 S6 89.64(10) . 2_666
Br8 Re4 Br6 175.50(11) . 2_666
Br5 Re4 Br6 89.64(10) . 2_666
S6 Re4 Br6 0.00(16) 2_666 2_666
Br8 Re4 Br7 90.11(10) . .
Br5 Re4 Br7 175.93(10) . .
S6 Re4 Br7 90.19(9) 2_666 .
Br6 Re4 Br7 90.19(9) 2_666 .
Br8 Re4 Br4t 92.38(10) . .
Br5 Re4 Br4t 94.13(9) . .
S6 Re4 Br4t 92.11(8) 2_666 .
Br6 Re4 Br4t 92.11(8) 2_666 .
Br7 Re4 Br4t 89.94(7) . .
Br8 Re4 Re5 57.85(9) . .
Br5 Re4 Re5 58.10(8) . .
S6 Re4 Re5 118.25(7) 2_666 .
Br6 Re4 Re5 118.25(7) 2_666 .
Br7 Re4 Re5 118.60(6) . .
Br4t Re4 Re5 136.14(5) . .
Br8 Re4 Re6 57.94(9) . .
Br5 Re4 Re6 118.12(8) . .
S6 Re4 Re6 118.66(7) 2_666 .
Br6 Re4 Re6 118.66(7) 2_666 .
Br7 Re4 Re6 58.58(6) . .
Br4t Re4 Re6 133.50(5) . .
Re5 Re4 Re6 60.04(2) . .
Br8 Re4 Re6 117.96(9) . 2_666
Br5 Re4 Re6 58.36(8) . 2_666
S6 Re4 Re6 58.12(7) 2_666 2_666
Br6 Re4 Re6 58.12(7) 2_666 2_666
Br7 Re4 Re6 118.31(7) . 2_666
Br4t Re4 Re6 136.46(4) . 2_666
Re5 Re4 Re6 60.13(2) . 2_666
Re6 Re4 Re6 90.00(3) . 2_666
Br8 Re5 Br5 89.80(12) . .
Br8 Re5 Br6 89.65(11) . .
Br5 Re5 Br6 175.71(11) . .
Br8 Re5 S7 176.34(11) . 2_666
Br5 Re5 S7 89.66(10) . 2_666
Br6 Re5 S7 90.61(9) . 2_666
Br8 Re5 Br7 176.34(11) . 2_666
Br5 Re5 Br7 89.66(10) . 2_666
Br6 Re5 Br7 90.61(9) . 2_666
S7 Re5 Br7 0.00(18) 2_666 2_666
Br8 Re5 Br5t 94.30(10) . .
Br5 Re5 Br5t 92.65(9) . .
Br6 Re5 Br5t 91.63(8) . .
S7 Re5 Br5t 89.34(8) 2_666 .
Br7 Re5 Br5t 89.34(8) 2_666 .
Br8 Re5 Re4 57.95(9) . .
Br5 Re5 Re4 58.09(8) . .
Br6 Re5 Re4 118.22(7) . .
S7 Re5 Re4 118.86(7) 2_666 .
Br7 Re5 Re4 118.86(7) 2_666 .
Br5t Re5 Re4 136.51(5) . .
Br8 Re5 Re6 57.99(9) . .
Br5 Re5 Re6 118.15(8) . .
Br6 Re5 Re6 58.16(7) . .
S7 Re5 Re6 119.28(7) 2_666 .
Br7 Re5 Re6 119.28(7) 2_666 .
Br5t Re5 Re6 135.94(5) . .
Re4 Re5 Re6 60.07(2) . .
Br8 Re5 Re6 118.03(9) . 2_666
Br5 Re5 Re6 58.34(8) . 2_666
Br6 Re5 Re6 118.38(8) . 2_666
S7 Re5 Re6 58.76(6) 2_666 2_666
Br7 Re5 Re6 58.76(6) 2_666 2_666
Br5t Re5 Re6 134.01(5) . 2_666
Re4 Re5 Re6 60.10(2) . 2_666
Re6 Re5 Re6 90.01(3) . 2_666
Br8 Re6 S5 174.78(11) . 2_666
Br8 Re6 Br5 174.78(11) . 2_666
S5 Re6 Br5 0.00(18) 2_666 2_666
Br8 Re6 Br6 90.06(11) . .
S5 Re6 Br6 89.79(11) 2_666 .
Br5 Re6 Br6 89.79(11) 2_666 .
Br8 Re6 Br7 90.55(11) . .
S5 Re6 Br7 89.36(10) 2_666 .
Br5 Re6 Br7 89.36(10) 2_666 .
Br6 Re6 Br7 177.33(9) . .
Br8 Re6 Br6t 92.15(10) . .
S5 Re6 Br6t 93.07(9) 2_666 .
Br5 Re6 Br6t 93.07(9) 2_666 .
Br6 Re6 Br6t 92.18(8) . .
Br7 Re6 Br6t 90.40(8) . .
Br8 Re6 Re5 57.76(8) . .
S5 Re6 Re5 117.96(8) 2_666 .
Br5 Re6 Re5 117.96(8) 2_666 .
Br6 Re6 Re5 59.04(7) . .
Br7 Re6 Re5 119.29(6) . .
Br6t Re6 Re5 135.20(5) . .
Br8 Re6 Re4 57.82(9) . .
S5 Re6 Re4 117.94(8) 2_666 .
Br5 Re6 Re4 117.94(8) 2_666 .
Br6 Re6 Re4 118.92(7) . .
Br7 Re6 Re4 59.41(6) . .
Br6t Re6 Re4 134.08(5) . .
Re5 Re6 Re4 59.89(2) . .
Br8 Re6 Re4 117.91(9) . 2_666
S5 Re6 Re4 57.81(8) 2_666 2_666
Br5 Re6 Re4 57.81(8) 2_666 2_666
Br6 Re6 Re4 58.91(7) . 2_666
Br7 Re6 Re4 118.57(7) . 2_666
Br6t Re6 Re4 135.93(5) . 2_666
Re5 Re6 Re4 60.18(2) . 2_666
Re4 Re6 Re4 90.00(3) . 2_666
Re4 Br5 Re5 63.81(9) . .
Re4 Br5 Re6 63.84(9) . 2_666
Re5 Br5 Re6 63.86(9) . 2_666
Re6 Br6 Re4 62.97(8) . 2_666
Re6 Br6 Re5 62.81(8) . .
Re4 Br6 Re5 62.77(8) 2_666 .
Re6 Br7 Re5 62.43(7) . 2_666
Re6 Br7 Re4 62.01(7) . .
Re5 Br7 Re4 62.22(7) 2_666 .
Re5 Br8 Re4 64.20(9) . .
Re5 Br8 Re6 64.25(10) . .
Re4 Br8 Re6 64.24(10) . .
Re2 S1 Re1 64.77(12) . .
Re2 S1 Re3 64.81(11) . 2_675
Re1 S1 Re3 64.72(11) . 2_675
Re1 S2 Re3 64.84(11) . .
Re1 S2 Re2 64.79(10) . .
Re3 S2 Re2 64.75(11) . .
Re2 S3 Re3 64.55(10) 2_675 .
Re2 S3 Re1 64.62(10) 2_675 .
Re3 S3 Re1 64.31(11) . .
Re2 S4 Re3 64.42(10) 2_675 2_675
Re2 S4 Re1 64.61(10) 2_675 .
Re3 S4 Re1 64.44(10) 2_675 .

loop_
_geom_bond_atom_site_label_1
_geom_bond_atom_site_label_2
_geom_bond_distance
_geom_bond_site_symmetry_2
Re1 O1 2.145(12) .
Re1 S2 2.398(4) .
Re1 S1 2.406(4) .
Re1 S4 2.418(4) .
Re1 S3 2.419(4) .
Re1 Re3 2.5728(10) .
Re1 Re2 2.5739(9) .
Re1 Re3 2.5770(9) 2_675
Re1 Re2 2.5821(9) 2_675
Re2 O2 2.142(11) .
Re2 S1 2.400(4) .
Re2 S2 2.406(4) .
Re2 S3 2.412(4) 2_675
Re2 S4 2.413(4) 2_675
Re2 Re3 2.5739(9) .
Re2 Re3 2.5773(9) 2_675
Re2 Re1 2.5821(9) 2_675
Re3 O3 2.132(13) .
Re3 S2 2.401(4) .
Re3 S1 2.409(4) 2_675
Re3 S3 2.415(4) .
Re3 S4 2.415(4) 2_675
Re3 Re1 2.5770(9) 2_675
Re3 Re2 2.5773(9) 2_675
Re4 Br8 2.442(4) .
Re4 Br5 2.453(3) .
Re4 S6 2.501(3) 2_666
Re4 Br6 2.501(3) 2_666
Re4 Br7 2.533(3) .
Re4 Br4t 2.5359(18) .
Re4 Re5 2.5934(9) .
Re4 Re6 2.5982(9) .
Re4 Re6 2.6020(9) 2_666
Re5 Br8 2.439(4) .
Re5 Br5 2.454(3) .
Re5 Br6 2.504(3) .
Re5 S7 2.512(3) 2_666
Re5 Br7 2.512(3) 2_666
Re5 Br5t 2.5374(18) .
Re5 Re6 2.5972(8) .
Re5 Re6 2.6029(9) 2_666
Re6 Br8 2.445(4) .
Re6 S5 2.468(4) 2_666
Re6 Br5 2.468(4) 2_666
Re6 Br6 2.480(3) .
Re6 Br7 2.511(3) .
Re6 Br6t 2.5264(17) .
Re6 Re4 2.6020(9) 2_666
Br5 Re6 2.468(4) 2_666
Br6 Re4 2.501(3) 2_666
Br7 Re5 2.512(3) 2_666
S1 Re3 2.409(4) 2_675
S3 Re2 2.412(4) 2_675
S4 Re2 2.413(4) 2_675
S4 Re3 2.415(4) 2_675
